data_2230529
loop_
_publ_author_name
'Wang, Yan-Li'
'Chang, Guang-Jun'
'Liu, Bing-Xin'

_publ_section_title
;
 Aquabis(3,5-dimethyl-1<i>H</i>-pyrazole-\k<i>N</i>^2^)(oxydiacetato-\k^3^<i>O</i>,<i>O</i>',<i>O</i>'')copper(II)
 dihydrate
;
_journal_coeditor_code XU5195
_journal_issue 6
_journal_name_full 'Acta Crystallographica Section E'
_journal_page_first m682
_journal_paper_doi 10.1107/S1600536811015169
_journal_volume 67
_journal_year 2011
_chemical_formula_iupac '[Cu (C4 H4 O5) (C5 H8 N2)2 (H2 O)], 2H2 O'
_chemical_formula_moiety 'C14 H22 Cu N4 O6, 2(H2 O)'
_chemical_formula_sum 'C14 H26 Cu N4 O8'
_chemical_formula_weight 441.93
_chemical_name_systematic
;
Aquabis(3,5-dimethyl-1<i>H</i>-pyrazole-\k<i>N</i>^2^)(oxydiacetato-
\k^3^<i>O</i>,<i>O</i>',<i>O</i>'')copper(II) dihydrate
;
_space_group_IT_number 2
_symmetry_cell_setting triclinic
_symmetry_space_group_name_Hall '-P 1'
_symmetry_space_group_name_H-M 'P -1'
_atom_sites_solution_hydrogens geom
_atom_sites_solution_primary direct
_atom_sites_solution_secondary difmap
_audit_creation_method SHELXL-97
_cell_angle_alpha 92.219(2)
_cell_angle_beta 104.880(2)
_cell_angle_gamma 93.769(2)
_cell_formula_units_Z 2
_cell_length_a 7.5502(12)
_cell_length_b 10.6264(17)
_cell_length_c 12.687(2)
_cell_measurement_reflns_used 2650
_cell_measurement_temperature 295(2)
_cell_measurement_theta_max 25.0
_cell_measurement_theta_min 2.0
_cell_volume 980.0(3)
_computing_cell_refinement 'SAINT (Bruker, 2004)'
_computing_data_collection 'SMART (Bruker, 2004)'
_computing_data_reduction 'SAINT (Bruker, 2004)'
_computing_molecular_graphics 'ORTEP-3 for Windows (Farrugia, 1997)'
_computing_publication_material 'WinGX (Farrugia, 1999)'
_computing_structure_refinement 'SHELXL-97 (Sheldrick, 2008)'
_computing_structure_solution 'SIR92 (Altomare <i>et al.</i>, 1993)'
_diffrn_ambient_temperature 295(2)
_diffrn_measured_fraction_theta_full 0.983
_diffrn_measured_fraction_theta_max 0.983
_diffrn_measurement_device_type 'Bruker SMART 1000'
_diffrn_measurement_method \w
_diffrn_radiation_monochromator graphite
_diffrn_radiation_source 'fine-focus sealed tube'
_diffrn_radiation_type MoK\a
_diffrn_radiation_wavelength 0.71073
_diffrn_reflns_av_R_equivalents 0.0232
_diffrn_reflns_av_sigmaI/netI 0.0525
_diffrn_reflns_limit_h_max 8
_diffrn_reflns_limit_h_min -8
_diffrn_reflns_limit_k_max 12
_diffrn_reflns_limit_k_min -10
_diffrn_reflns_limit_l_max 12
_diffrn_reflns_limit_l_min -15
_diffrn_reflns_number 5085
_diffrn_reflns_theta_full 25.02
_diffrn_reflns_theta_max 25.02
_diffrn_reflns_theta_min 2.47
_diffrn_standards_decay_% 0
_diffrn_standards_interval_count 0
_diffrn_standards_interval_time 0
_diffrn_standards_number 0
_exptl_absorpt_coefficient_mu 1.162
_exptl_absorpt_correction_T_max 0.840
_exptl_absorpt_correction_T_min 0.767
_exptl_absorpt_correction_type multi-scan
_exptl_absorpt_process_details '(SADABS; Bruker, 2001)'
_exptl_crystal_colour blue
_exptl_crystal_density_diffrn 1.498
_exptl_crystal_density_method 'not measured'
_exptl_crystal_description prism
_exptl_crystal_F_000 462
_exptl_crystal_size_max 0.25
_exptl_crystal_size_mid 0.19
_exptl_crystal_size_min 0.15
_refine_diff_density_max 0.974
_refine_diff_density_min -0.640
_refine_ls_extinction_method none
_refine_ls_goodness_of_fit_ref 1.051
_refine_ls_hydrogen_treatment constr
_refine_ls_matrix_type full
_refine_ls_number_parameters 244
_refine_ls_number_reflns 3389
_refine_ls_number_restraints 0
_refine_ls_restrained_S_all 1.051
_refine_ls_R_factor_all 0.0684
_refine_ls_R_factor_gt 0.0505
_refine_ls_shift/su_max 0.000
_refine_ls_shift/su_mean 0.000
_refine_ls_structure_factor_coef Fsqd
_refine_ls_weighting_details 'calc w=1/[\s^2^(Fo^2^)+(0.0597P)^2^+1.5674P] where P=(Fo^2^+2Fc^2^)/3'
_refine_ls_weighting_scheme calc
_refine_ls_wR_factor_gt 0.1227
_refine_ls_wR_factor_ref 0.1334
_reflns_number_gt 2663
_reflns_number_total 3389
_reflns_threshold_expression I>2\s(I)
_cod_data_source_file xu5195.cif
_cod_data_source_block I
_cod_database_code 2230529
_cod_database_fobs_code 2230529

loop_
_symmetry_equiv_pos_as_xyz
'x, y, z'
'-x, -y, -z'

loop_
_atom_site_type_symbol
_atom_site_label
_atom_site_fract_x
_atom_site_fract_y
_atom_site_fract_z
_atom_site_U_iso_or_equiv
_atom_site_adp_type
_atom_site_calc_flag
_atom_site_refinement_flags
_atom_site_occupancy
_atom_site_symmetry_multiplicity
_atom_site_disorder_assembly
_atom_site_disorder_group
Cu Cu 0.03356(7) 0.40147(5) 0.29056(4) 0.02518(19) Uani d . 1 1 . .
O O1 0.2664(4) 0.5043(3) 0.4150(2) 0.0366(8) Uani d . 1 1 . .
H H1A 0.3378 0.5675 0.4096 0.055 Uiso d R 1 1 . .
H H1B 0.2773 0.4952 0.4826 0.055 Uiso d R 1 1 . .
O O31 -0.1202(4) 0.5234(3) 0.3466(2) 0.0273(7) Uani d . 1 1 . .
O O32 -0.3929(4) 0.5595(3) 0.3709(2) 0.0426(9) Uani d . 1 1 . .
O O33 0.0910(4) 0.5157(3) 0.1841(2) 0.0346(7) Uani d . 1 1 . .
O O34 0.0182(5) 0.6530(3) 0.0567(3) 0.0453(9) Uani d . 1 1 . .
O O35 -0.2706(4) 0.4198(3) 0.1414(2) 0.0373(8) Uani d . 1 1 . .
N N11 0.1915(5) 0.2768(3) 0.2429(3) 0.0283(8) Uani d . 1 1 . .
N N12 0.1713(5) 0.2466(4) 0.1347(3) 0.0334(9) Uani d . 1 1 . .
H H12A 0.1038 0.2781 0.0888 0.040 Uiso d R 1 1 . .
N N21 -0.0679(5) 0.2709(3) 0.3726(3) 0.0291(8) Uani d . 1 1 . .
N N22 -0.0561(5) 0.2859(3) 0.4817(3) 0.0305(9) Uani d . 1 1 . .
H H22A -0.0139 0.3484 0.5105 0.037 Uiso d R 1 1 . .
C C11 0.2563(7) 0.1441(4) 0.1202(4) 0.0381(12) Uani d . 1 1 . .
C C12 0.3380(7) 0.1053(5) 0.2215(4) 0.0395(12) Uani d . 1 1 . .
H H12 0.4079 0.0362 0.2375 0.047 Uiso calc R 1 1 . .
C C13 0.2950(6) 0.1905(4) 0.2959(4) 0.0324(10) Uani d . 1 1 . .
C C14 0.2536(9) 0.0916(6) 0.0080(4) 0.0608(17) Uani d . 1 1 . .
H H14A 0.1822 0.1420 -0.0459 0.091 Uiso calc R 1 1 . .
H H14B 0.1998 0.0062 -0.0022 0.091 Uiso calc R 1 1 . .
H H14C 0.3770 0.0932 0.0005 0.091 Uiso calc R 1 1 . .
C C15 0.3537(8) 0.1923(5) 0.4175(4) 0.0482(14) Uani d . 1 1 . .
H H15A 0.3035 0.2616 0.4476 0.072 Uiso calc R 1 1 . .
H H15B 0.4854 0.2020 0.4417 0.072 Uiso calc R 1 1 . .
H H15C 0.3099 0.1144 0.4414 0.072 Uiso calc R 1 1 . .
C C21 -0.1237(7) 0.1816(4) 0.5189(4) 0.0326(10) Uani d . 1 1 . .
C C22 -0.1789(7) 0.0966(4) 0.4317(4) 0.0379(12) Uani d . 1 1 . .
H H22 -0.2307 0.0148 0.4321 0.046 Uiso calc R 1 1 . .
C C23 -0.1438(6) 0.1538(4) 0.3425(4) 0.0299(10) Uani d . 1 1 . .
C C24 -0.1240(9) 0.1774(6) 0.6367(4) 0.0567(16) Uani d . 1 1 . .
H H24A -0.0728 0.2569 0.6743 0.085 Uiso calc R 1 1 . .
H H24B -0.0514 0.1112 0.6692 0.085 Uiso calc R 1 1 . .
H H24C -0.2478 0.1614 0.6422 0.085 Uiso calc R 1 1 . .
C C25 -0.1799(7) 0.1017(5) 0.2272(4) 0.0418(12) Uani d . 1 1 . .
H H25A -0.1402 0.1643 0.1838 0.063 Uiso calc R 1 1 . .
H H25B -0.3091 0.0794 0.1984 0.063 Uiso calc R 1 1 . .
H H25C -0.1135 0.0280 0.2253 0.063 Uiso calc R 1 1 . .
C C31 -0.2937(6) 0.5131(4) 0.3171(3) 0.0293(10) Uani d . 1 1 . .
C C32 -0.3894(6) 0.4403(5) 0.2100(4) 0.0374(11) Uani d . 1 1 . .
H H32A -0.4406 0.3592 0.2257 0.045 Uiso calc R 1 1 . .
H H32B -0.4904 0.4865 0.1712 0.045 Uiso calc R 1 1 . .
C C33 -0.2287(7) 0.5301(5) 0.0895(4) 0.0425(13) Uani d . 1 1 . .
H H33A -0.2890 0.5996 0.1134 0.051 Uiso calc R 1 1 . .
H H33B -0.2789 0.5156 0.0112 0.051 Uiso calc R 1 1 . .
C C34 -0.0253(7) 0.5683(4) 0.1126(3) 0.0328(11) Uani d . 1 1 . .
O O1W 0.3682(9) 0.7458(7) 0.0748(6) 0.147(3) Uani d . 1 1 . .
H H1WA 0.2788 0.6940 0.0771 0.221 Uiso d R 1 1 . .
H H1WB 0.3837 0.7389 0.0109 0.221 Uiso d R 1 1 . .
O O2W 0.4093(11) 0.1824(6) 0.7222(6) 0.155(3) Uani d . 1 1 . .
H H2WA 0.3974 0.2410 0.6778 0.232 Uiso d R 1 1 . .
H H2WB 0.4868 0.2111 0.7836 0.232 Uiso d R 1 1 . .

loop_
_atom_site_aniso_label
_atom_site_aniso_U_11
_atom_site_aniso_U_22
_atom_site_aniso_U_33
_atom_site_aniso_U_12
_atom_site_aniso_U_13
_atom_site_aniso_U_23
Cu 0.0271(3) 0.0284(3) 0.0217(3) 0.0038(2) 0.0086(2) 0.0027(2)
O1 0.0293(18) 0.049(2) 0.0288(16) -0.0038(15) 0.0052(14) -0.0014(15)
O31 0.0236(17) 0.0296(16) 0.0273(15) 0.0019(13) 0.0050(13) -0.0020(13)
O32 0.0310(19) 0.067(2) 0.0319(17) 0.0094(17) 0.0119(15) -0.0013(16)
O33 0.0377(19) 0.0389(19) 0.0288(16) 0.0048(15) 0.0104(14) 0.0091(14)
O34 0.058(2) 0.045(2) 0.0338(18) 0.0047(18) 0.0123(17) 0.0152(16)
O35 0.039(2) 0.044(2) 0.0291(16) -0.0013(16) 0.0119(14) -0.0023(14)
N11 0.031(2) 0.033(2) 0.0234(18) 0.0047(17) 0.0108(16) 0.0030(15)
N12 0.039(2) 0.038(2) 0.0264(19) 0.0089(18) 0.0127(17) 0.0060(17)
N21 0.033(2) 0.034(2) 0.0227(18) 0.0052(17) 0.0113(16) 0.0016(16)
N22 0.038(2) 0.028(2) 0.0274(19) 0.0005(17) 0.0130(17) -0.0018(15)
C11 0.043(3) 0.034(3) 0.041(3) 0.008(2) 0.019(2) -0.002(2)
C12 0.039(3) 0.037(3) 0.049(3) 0.012(2) 0.019(2) 0.006(2)
C13 0.030(3) 0.036(3) 0.035(2) 0.007(2) 0.013(2) 0.007(2)
C14 0.083(5) 0.059(4) 0.047(3) 0.018(3) 0.026(3) -0.009(3)
C15 0.051(3) 0.057(3) 0.038(3) 0.023(3) 0.008(2) 0.012(2)
C21 0.037(3) 0.033(3) 0.033(2) 0.006(2) 0.015(2) 0.009(2)
C22 0.048(3) 0.028(3) 0.040(3) -0.004(2) 0.018(2) 0.003(2)
C23 0.027(2) 0.029(2) 0.035(2) 0.0009(19) 0.0103(19) -0.0027(19)
C24 0.081(5) 0.057(4) 0.038(3) -0.002(3) 0.026(3) 0.011(3)
C25 0.043(3) 0.042(3) 0.038(3) -0.005(2) 0.012(2) -0.009(2)
C31 0.028(3) 0.037(3) 0.023(2) 0.005(2) 0.0072(19) 0.0093(19)
C32 0.028(3) 0.055(3) 0.029(2) -0.003(2) 0.009(2) -0.003(2)
C33 0.041(3) 0.058(3) 0.031(2) 0.014(3) 0.009(2) 0.012(2)
C34 0.044(3) 0.036(3) 0.020(2) 0.006(2) 0.011(2) -0.002(2)
O1W 0.111(5) 0.152(6) 0.182(7) -0.049(5) 0.062(5) -0.026(5)
O2W 0.176(8) 0.094(5) 0.180(7) -0.003(5) 0.022(6) 0.031(5)

loop_
_atom_type_symbol
_atom_type_description
_atom_type_scat_dispersion_real
_atom_type_scat_dispersion_imag
_atom_type_scat_source
C C 0.0033 0.0016 'International Tables Vol C Tables 4.2.6.8 and 6.1.1.4'
H H 0.0000 0.0000 'International Tables Vol C Tables 4.2.6.8 and 6.1.1.4'
N N 0.0061 0.0033 'International Tables Vol C Tables 4.2.6.8 and 6.1.1.4'
O O 0.0106 0.0060 'International Tables Vol C Tables 4.2.6.8 and 6.1.1.4'
Cu Cu 0.3201 1.2651 'International Tables Vol C Tables 4.2.6.8 and 6.1.1.4'

loop_
_geom_angle_atom_site_label_1
_geom_angle_atom_site_label_2
_geom_angle_atom_site_label_3
_geom_angle_site_symmetry_1
_geom_angle_site_symmetry_3
_geom_angle
_geom_angle_publ_flag
O33 Cu N21 . . 168.02(14) ?
O33 Cu N11 . . 88.43(13) ?
N21 Cu N11 . . 91.13(14) ?
O33 Cu O31 . . 94.10(12) ?
N21 Cu O31 . . 86.76(13) ?
N11 Cu O31 . . 176.92(12) ?
O33 Cu O1 . . 87.35(12) ?
N21 Cu O1 . . 104.62(13) ?
N11 Cu O1 . . 94.36(13) ?
O31 Cu O1 . . 84.00(12) ?
Cu O1 H1A . . 130.6 ?
Cu O1 H1B . . 120.0 ?
H1A O1 H1B . . 107.7 ?
C31 O31 Cu . . 122.4(3) ?
C34 O33 Cu . . 125.6(3) ?
C32 O35 C33 . . 113.1(4) ?
C13 N11 N12 . . 105.3(3) ?
C13 N11 Cu . . 132.4(3) ?
N12 N11 Cu . . 120.7(3) ?
C11 N12 N11 . . 111.5(4) ?
C11 N12 H12A . . 124.7 ?
N11 N12 H12A . . 122.8 ?
C23 N21 N22 . . 105.4(3) ?
C23 N21 Cu . . 131.4(3) ?
N22 N21 Cu . . 123.0(3) ?
C21 N22 N21 . . 111.4(4) ?
C21 N22 H22A . . 131.2 ?
N21 N22 H22A . . 117.3 ?
N12 C11 C12 . . 107.3(4) ?
N12 C11 C14 . . 121.6(4) ?
C12 C11 C14 . . 131.1(5) ?
C11 C12 C13 . . 105.8(4) ?
C11 C12 H12 . . 127.1 ?
C13 C12 H12 . . 127.1 ?
N11 C13 C12 . . 110.1(4) ?
N11 C13 C15 . . 122.3(4) ?
C12 C13 C15 . . 127.6(4) ?
C11 C14 H14A . . 109.5 ?
C11 C14 H14B . . 109.5 ?
H14A C14 H14B . . 109.5 ?
C11 C14 H14C . . 109.5 ?
H14A C14 H14C . . 109.5 ?
H14B C14 H14C . . 109.5 ?
C13 C15 H15A . . 109.5 ?
C13 C15 H15B . . 109.5 ?
H15A C15 H15B . . 109.5 ?
C13 C15 H15C . . 109.5 ?
H15A C15 H15C . . 109.5 ?
H15B C15 H15C . . 109.5 ?
N22 C21 C22 . . 106.1(4) ?
N22 C21 C24 . . 120.3(4) ?
C22 C21 C24 . . 133.6(5) ?
C21 C22 C23 . . 107.5(4) ?
C21 C22 H22 . . 126.2 ?
C23 C22 H22 . . 126.2 ?
N21 C23 C22 . . 109.6(4) ?
N21 C23 C25 . . 121.4(4) ?
C22 C23 C25 . . 129.0(4) ?
C21 C24 H24A . . 109.5 ?
C21 C24 H24B . . 109.5 ?
H24A C24 H24B . . 109.5 ?
C21 C24 H24C . . 109.5 ?
H24A C24 H24C . . 109.5 ?
H24B C24 H24C . . 109.5 ?
C23 C25 H25A . . 109.5 ?
C23 C25 H25B . . 109.5 ?
H25A C25 H25B . . 109.5 ?
C23 C25 H25C . . 109.5 ?
H25A C25 H25C . . 109.5 ?
H25B C25 H25C . . 109.5 ?
O32 C31 O31 . . 123.9(4) ?
O32 C31 C32 . . 117.4(4) ?
O31 C31 C32 . . 118.8(4) ?
O35 C32 C31 . . 113.2(4) ?
O35 C32 H32A . . 108.9 ?
C31 C32 H32A . . 108.9 ?
O35 C32 H32B . . 108.9 ?
C31 C32 H32B . . 108.9 ?
H32A C32 H32B . . 107.7 ?
O35 C33 C34 . . 114.0(4) ?
O35 C33 H33A . . 108.8 ?
C34 C33 H33A . . 108.8 ?
O35 C33 H33B . . 108.8 ?
C34 C33 H33B . . 108.8 ?
H33A C33 H33B . . 107.7 ?
O34 C34 O33 . . 123.1(5) ?
O34 C34 C33 . . 115.8(4) ?
O33 C34 C33 . . 121.1(4) ?
H1WA O1W H1WB . . 107.7 ?
H2WA O2W H2WB . . 108.2 ?

loop_
_geom_bond_atom_site_label_1
_geom_bond_atom_site_label_2
_geom_bond_site_symmetry_2
_geom_bond_distance
_geom_bond_publ_flag
Cu O33 . 1.960(3) ?
Cu N21 . 1.995(4) ?
Cu N11 . 2.015(3) ?
Cu O31 . 2.020(3) ?
Cu O1 . 2.228(3) ?
O1 H1A . 0.8500 ?
O1 H1B . 0.8500 ?
O31 C31 . 1.263(5) ?
O32 C31 . 1.246(5) ?
O33 C34 . 1.266(5) ?
O34 C34 . 1.245(5) ?
O35 C32 . 1.421(5) ?
O35 C33 . 1.424(6) ?
N11 C13 . 1.332(5) ?
N11 N12 . 1.364(5) ?
N12 C11 . 1.329(6) ?
N12 H12A . 0.7732 ?
N21 C23 . 1.334(6) ?
N21 N22 . 1.366(5) ?
N22 C21 . 1.342(6) ?
N22 H22A . 0.7550 ?
C11 C12 . 1.367(7) ?
C11 C14 . 1.503(6) ?
C12 C13 . 1.395(6) ?
C12 H12 . 0.9300 ?
C13 C15 . 1.491(6) ?
C14 H14A . 0.9600 ?
C14 H14B . 0.9600 ?
C14 H14C . 0.9600 ?
C15 H15A . 0.9600 ?
C15 H15B . 0.9600 ?
C15 H15C . 0.9600 ?
C21 C22 . 1.360(6) ?
C21 C24 . 1.498(6) ?
C22 C23 . 1.381(6) ?
C22 H22 . 0.9300 ?
C23 C25 . 1.495(6) ?
C24 H24A . 0.9600 ?
C24 H24B . 0.9600 ?
C24 H24C . 0.9600 ?
C25 H25A . 0.9600 ?
C25 H25B . 0.9600 ?
C25 H25C . 0.9600 ?
C31 C32 . 1.519(6) ?
C32 H32A . 0.9700 ?
C32 H32B . 0.9700 ?
C33 C34 . 1.512(7) ?
C33 H33A . 0.9700 ?
C33 H33B . 0.9700 ?
O1W H1WA . 0.8499 ?
O1W H1WB . 0.8500 ?
O2W H2WA . 0.8499 ?
O2W H2WB . 0.8748 ?

loop_
_geom_hbond_atom_site_label_D
_geom_hbond_atom_site_label_H
_geom_hbond_atom_site_label_A
_geom_hbond_site_symmetry_A
_geom_hbond_distance_DH
_geom_hbond_distance_HA
_geom_hbond_distance_DA
_geom_hbond_angle_DHA
O1 H1A O32 1_655 0.85 2.21 2.798(5) 126
O1 H1B O32 2_566 0.85 1.97 2.764(5) 156
O1W H1WA O34 . 0.85 1.93 2.707(8) 151
O1W H1WB O35 2_565 0.85 2.45 3.097(8) 133
O2W H2WA O32 2_566 0.85 2.23 3.024(8) 156
O2W H2WB O1W 2_666 0.88 1.87 2.741(10) 171
N12 H12A O34 2_565 0.77 2.03 2.773(5) 163
N22 H22A O31 2_566 0.75 2.20 2.904(5) 155
